data_4349933
loop_
_publ_author_name
'Wang, Gao-Xiang'
'Yin, Jianhao'
'Li, Jiapeng'
'Yin, Zhu-Bao'
'Zhang, Wen-Xiong'
'Xi, Zhenfeng'

_publ_section_title
;
 Synthesis and characterization of manganese(ii) complexes supported by
 cyclopentadienyl-phosphine ligands
;
_journal_issue 2
_journal_name_full 'Inorganic Chemistry Frontiers'
_journal_page_first 428
_journal_paper_doi 10.1039/C8QI01054D
_journal_volume 6
_journal_year 2019
_chemical_formula_moiety 'C62 H68 Mn P2'
_chemical_formula_sum 'C62 H68 Mn P2'
_chemical_formula_weight 930.04
_chemical_name_systematic Mn(L1)2
_space_group_crystal_system tetragonal
_space_group_IT_number 114
_space_group_name_Hall 'P -4 2n'
_space_group_name_H-M_alt 'P -4 21 c'
_atom_sites_solution_hydrogens geom
_atom_sites_solution_primary dual
_audit_creation_date 2018-08-18
_audit_creation_method
;
Olex2 1.2
(compiled 2018.05.29 svn.r3508 for OlexSys, GUI svn.r5506)
;
_audit_update_record
;
2018-09-27 deposited with the CCDC.
2018-12-07 downloaded from the CCDC.
;
_cell_angle_alpha 90
_cell_angle_beta 90
_cell_angle_gamma 90
_cell_formula_units_Z 4
_cell_length_a 13.5013(2)
_cell_length_b 13.5013(2)
_cell_length_c 27.8106(10)
_cell_measurement_reflns_used 18888
_cell_measurement_temperature 179.99(10)
_cell_measurement_theta_max 29.2070
_cell_measurement_theta_min 3.9690
_cell_volume 5069.5(2)
_computing_cell_refinement 'CrysAlisPro 1.171.39.28b (Rigaku OD, 2015)'
_computing_data_collection 'CrysAlisPro 1.171.39.28b (Rigaku OD, 2015)'
_computing_data_reduction 'CrysAlisPro 1.171.39.28b (Rigaku OD, 2015)'
_computing_molecular_graphics 'Olex2 (Dolomanov et al., 2009)'
_computing_publication_material 'Olex2 (Dolomanov et al., 2009)'
_computing_structure_refinement 'ShelXL (Sheldrick, 2015)'
_computing_structure_solution 'ShelXT (Sheldrick, 2015)'
_diffrn_ambient_environment N~2~
_diffrn_ambient_temperature 179.99(10)
_diffrn_detector 'CCD plate'
_diffrn_measured_fraction_theta_full 0.995
_diffrn_measured_fraction_theta_max 0.995
_diffrn_measurement_details
;
List of Runs (angles in degrees, time in seconds):

  # Type    Start    End  Width  t~exp~   \w     \q     \k     \f   Frames
#--------------------------------------------------------------------------
  1  \w    -89.00  -4.00   0.50    7.87    --   -1.60 -57.00  60.00  170
  2  \w    -33.00   2.00   0.50    7.87    --   -1.60 -82.00   0.00   70
  3  \w    -88.00   6.00   0.50    7.87    --    1.90 -38.00 120.00  188
  4  \w     -6.00  80.00   0.50    7.87    --    1.90  38.00  30.00  172
  5  \w    -46.00 -11.00   0.50    7.87    --    1.90 -77.00 -90.00   70
  6  \w     -7.00  27.00   0.50    7.87    --    1.90 -77.00 -90.00   68
  7  \w    -32.00  14.00   0.50    7.87    --    1.90 -77.00-150.00   92
;
_diffrn_measurement_device 'four-circle diffractometer'
_diffrn_measurement_device_type 'XtaLAB AFC12 (RINC): Kappa single'
_diffrn_measurement_method '\w scans'
_diffrn_orient_matrix_type 'CrysAlisPro convention (1999,Acta A55,543-557)'
_diffrn_orient_matrix_UB_11 -0.0217810000
_diffrn_orient_matrix_UB_12 -0.0450588000
_diffrn_orient_matrix_UB_13 0.0077427000
_diffrn_orient_matrix_UB_21 -0.0418783000
_diffrn_orient_matrix_UB_22 0.0264416000
_diffrn_orient_matrix_UB_23 0.0084868000
_diffrn_orient_matrix_UB_31 -0.0230740000
_diffrn_orient_matrix_UB_32 -0.0054788000
_diffrn_orient_matrix_UB_33 -0.0227723000
_diffrn_radiation_monochromator graphite
_diffrn_radiation_probe x-ray
_diffrn_radiation_type MoK\a
_diffrn_radiation_wavelength 0.71073
_diffrn_reflns_av_R_equivalents 0.0482
_diffrn_reflns_av_unetI/netI 0.0179
_diffrn_reflns_Laue_measured_fraction_full 0.995
_diffrn_reflns_Laue_measured_fraction_max 0.995
_diffrn_reflns_limit_h_max 16
_diffrn_reflns_limit_h_min -16
_diffrn_reflns_limit_k_max 16
_diffrn_reflns_limit_k_min -16
_diffrn_reflns_limit_l_max 34
_diffrn_reflns_limit_l_min -34
_diffrn_reflns_number 72701
_diffrn_reflns_point_group_measured_fraction_full 0.996
_diffrn_reflns_point_group_measured_fraction_max 0.997
_diffrn_reflns_theta_full 25.242
_diffrn_reflns_theta_max 26.022
_diffrn_reflns_theta_min 3.453
_diffrn_source 'fine-focus sealed X-ray tube'
_diffrn_source_type 'Enhance (Mo) X-ray Source'
_exptl_absorpt_coefficient_mu 0.363
_exptl_absorpt_correction_T_max 1.00000
_exptl_absorpt_correction_T_min 0.57258
_exptl_absorpt_correction_type multi-scan
_exptl_absorpt_process_details
;
CrysAlisPro 1.171.39.28b (Rigaku Oxford Diffraction, 2015)
Empirical absorption correction using spherical harmonics,
 implemented in SCALE3 ABSPACK scaling algorithm.
;
_exptl_crystal_colour 'clear reddish red'
_exptl_crystal_colour_lustre clear
_exptl_crystal_colour_modifier reddish
_exptl_crystal_colour_primary red
_exptl_crystal_density_diffrn 1.219
_exptl_crystal_description block
_exptl_crystal_F_000 1980
_exptl_crystal_preparation 'MnCl2 + 2L1K'
_exptl_crystal_size_max 0.1
_exptl_crystal_size_mid 0.1
_exptl_crystal_size_min 0.1
_refine_diff_density_max 0.498
_refine_diff_density_min -0.389
_refine_diff_density_rms 0.044
_refine_ls_abs_structure_details
;
 Flack x determined using 2101 quotients [(I+)-(I-)]/[(I+)+(I-)]
 (Parsons, Flack and Wagner, Acta Cryst. B69 (2013) 249-259).
;
_refine_ls_abs_structure_Flack -0.008(5)
_refine_ls_extinction_method none
_refine_ls_goodness_of_fit_ref 1.074
_refine_ls_hydrogen_treatment constr
_refine_ls_matrix_type full
_refine_ls_number_parameters 298
_refine_ls_number_reflns 4987
_refine_ls_number_restraints 0
_refine_ls_restrained_S_all 1.074
_refine_ls_R_factor_all 0.0379
_refine_ls_R_factor_gt 0.0368
_refine_ls_shift/su_max 0.000
_refine_ls_shift/su_mean 0.000
_refine_ls_structure_factor_coef Fsqd
_refine_ls_weighting_details 'w=1/[\s^2^(Fo^2^)+(0.0561P)^2^+1.8963P] where P=(Fo^2^+2Fc^2^)/3'
_refine_ls_weighting_scheme calc
_refine_ls_wR_factor_gt 0.0969
_refine_ls_wR_factor_ref 0.0978
_reflns_Friedel_coverage 0.803
_reflns_Friedel_fraction_full 0.999
_reflns_Friedel_fraction_max 0.999
_reflns_number_gt 4849
_reflns_number_total 4987
_reflns_threshold_expression 'I > 2\s(I)'
_cod_data_source_file c8qi01054d2.cif
_cod_data_source_block exp_827
_cod_database_code 4349933
_shelx_shelxl_version_number 2018/3
_chemical_oxdiff_formula 'C H O Mg Mn P N Cl'
_shelx_space_group_comment
;
The symmetry employed for this shelxl refinement is uniquely defined
by the following loop, which should always be used as a source of
symmetry information in preference to the above space-group names.
They are only intended as comments.
;
_shelx_estimated_absorpt_t_max 0.965
_shelx_estimated_absorpt_t_min 0.965
_reflns_odcompleteness_completeness 99.47
_reflns_odcompleteness_iscentric 1
_reflns_odcompleteness_theta 27.42
_olex2_refinement_description
;
1. Fixed Uiso
 At 1.2 times of:
  All C(H) groups, All C(H,H) groups
 At 1.5 times of:
  All C(H,H,H) groups
2.a Secondary CH2 refined with riding coordinates:
 C24(H24A,H24B), C30(H30A,H30B), C26(H26A,H26B), C28(H28A,H28B)
2.b Aromatic/amide H refined with riding coordinates:
 C8(H8), C11(H11), C10(H10), C9(H9), C17(H17), C19(H19), C13(H13), C14(H14),
 C15(H15), C16(H16), C23(H23), C21(H21), C20(H20), C22(H22)
2.c Idealised Me refined as rotating group:
 C25(H25A,H25B,H25C), C31(H31A,H31B,H31C), C27(H27A,H27B,H27C), C29(H29A,H29B,
 H29C)
;
_olex2_submission_special_instructions 'No special instructions were received'
_oxdiff_exptl_absorpt_empirical_details
;
Empirical correction (ABSPACK) includes:
- Absorption correction using spherical harmonics
- Frame scaling
;
_oxdiff_exptl_absorpt_empirical_full_max 2.163
_oxdiff_exptl_absorpt_empirical_full_min 0.777

loop_
_space_group_symop_operation_xyz
'x, y, z'
'-x, -y, z'
'y, -x, -z'
'-y, x, -z'
'-x+1/2, y+1/2, -z+1/2'
'x+1/2, -y+1/2, -z+1/2'
'-y+1/2, -x+1/2, z+1/2'
'y+1/2, x+1/2, z+1/2'

loop_
_atom_site_label
_atom_site_type_symbol
_atom_site_fract_x
_atom_site_fract_y
_atom_site_fract_z
_atom_site_U_iso_or_equiv
_atom_site_adp_type
_atom_site_occupancy
_atom_site_site_symmetry_order
_atom_site_calc_flag
_atom_site_refinement_flags_posn
_atom_site_refinement_flags_adp
_atom_site_refinement_flags_occupancy
Mn1 Mn 0.500000 0.500000 0.32015(2) 0.02815(15) Uani 1 2 d S T P
P1 P 0.28623(5) 0.19894(5) 0.37306(3) 0.03428(18) Uani 1 1 d . . .
C7 C 0.3811(2) 0.2444(2) 0.41573(10) 0.0284(5) Uani 1 1 d . . .
C6 C 0.43884(19) 0.3284(2) 0.40323(10) 0.0261(5) Uani 1 1 d . . .
C4 C 0.4240(3) 0.4003(2) 0.27378(12) 0.0399(7) Uani 1 1 d . . .
C8 C 0.3993(2) 0.1976(2) 0.45946(11) 0.0327(6) Uani 1 1 d . . .
H8 H 0.361558 0.142672 0.467971 0.039 Uiso 1 1 calc R . .
C11 C 0.5096(2) 0.36194(19) 0.43573(10) 0.0304(6) Uani 1 1 d . . .
H11 H 0.545787 0.418550 0.428338 0.036 Uiso 1 1 calc R . .
C24 C 0.2866(2) 0.4992(2) 0.38193(11) 0.0355(6) Uani 1 1 d . . .
H24A H 0.314504 0.486121 0.413420 0.043 Uiso 1 1 calc R . .
H24B H 0.224079 0.463973 0.380134 0.043 Uiso 1 1 calc R . .
C3 C 0.3552(3) 0.4690(2) 0.29413(12) 0.0389(7) Uani 1 1 d . . .
C5 C 0.4678(2) 0.3449(2) 0.31140(11) 0.0324(6) Uani 1 1 d . . .
C2 C 0.3552(2) 0.4553(2) 0.34486(11) 0.0311(6) Uani 1 1 d . . .
C1 C 0.4249(2) 0.3782(2) 0.35568(10) 0.0287(6) Uani 1 1 d . . .
C10 C 0.5278(2) 0.3138(2) 0.47864(11) 0.0338(6) Uani 1 1 d . . .
H10 H 0.576877 0.336673 0.499325 0.041 Uiso 1 1 calc R . .
C9 C 0.4722(2) 0.2307(2) 0.49061(10) 0.0335(6) Uani 1 1 d . . .
H9 H 0.483854 0.197524 0.519371 0.040 Uiso 1 1 calc R . .
C25 C 0.2642(2) 0.6103(2) 0.37884(14) 0.0429(7) Uani 1 1 d . . .
H25A H 0.225920 0.623434 0.350458 0.064 Uiso 1 1 calc GR . .
H25B H 0.325220 0.646625 0.377418 0.064 Uiso 1 1 calc GR . .
H25C H 0.227376 0.630355 0.406723 0.064 Uiso 1 1 calc GR . .
C30 C 0.5418(3) 0.2616(2) 0.30634(13) 0.0422(7) Uani 1 1 d . . .
H30A H 0.574236 0.251448 0.337074 0.051 Uiso 1 1 calc R . .
H30B H 0.592164 0.281215 0.283356 0.051 Uiso 1 1 calc R . .
C18 C 0.2640(3) 0.0723(2) 0.39582(12) 0.0417(7) Uani 1 1 d . . .
C12 C 0.1746(2) 0.2643(2) 0.39410(12) 0.0373(7) Uani 1 1 d . . .
C17 C 0.1533(2) 0.2845(3) 0.44120(14) 0.0465(8) Uani 1 1 d . . .
H17 H 0.196845 0.264204 0.465141 0.056 Uiso 1 1 calc R . .
C19 C 0.3409(3) 0.0034(3) 0.39322(13) 0.0552(9) Uani 1 1 d . . .
H19 H 0.402246 0.023104 0.381393 0.066 Uiso 1 1 calc R . .
C26 C 0.2866(3) 0.5336(3) 0.26492(15) 0.0552(10) Uani 1 1 d . . .
H26A H 0.310723 0.537529 0.232116 0.066 Uiso 1 1 calc R . .
H26B H 0.286371 0.600072 0.278199 0.066 Uiso 1 1 calc R . .
C13 C 0.1085(3) 0.2959(3) 0.35845(14) 0.0511(9) Uani 1 1 d . . .
H13 H 0.121024 0.281782 0.326296 0.061 Uiso 1 1 calc R . .
C31 C 0.4971(4) 0.1646(3) 0.29015(15) 0.0591(10) Uani 1 1 d . . .
H31A H 0.478773 0.169219 0.256867 0.089 Uiso 1 1 calc GR . .
H31B H 0.439321 0.150441 0.309093 0.089 Uiso 1 1 calc GR . .
H31C H 0.544644 0.112387 0.294199 0.089 Uiso 1 1 calc GR . .
C14 C 0.0236(3) 0.3486(3) 0.3714(2) 0.0690(12) Uani 1 1 d . . .
H14 H -0.019363 0.371539 0.347762 0.083 Uiso 1 1 calc R . .
C15 C 0.0039(3) 0.3663(3) 0.41865(19) 0.0683(12) Uani 1 1 d . . .
H15 H -0.053583 0.400209 0.427016 0.082 Uiso 1 1 calc R . .
C16 C 0.0666(3) 0.3353(3) 0.45382(18) 0.0624(11) Uani 1 1 d . . .
H16 H 0.052186 0.347733 0.485949 0.075 Uiso 1 1 calc R . .
C23 C 0.1738(4) 0.0394(3) 0.4121(2) 0.0697(13) Uani 1 1 d . . .
H23 H 0.120855 0.083362 0.413756 0.084 Uiso 1 1 calc R . .
C28 C 0.4388(4) 0.3810(3) 0.22055(12) 0.0592(11) Uani 1 1 d . . .
H28A H 0.502620 0.349519 0.215695 0.071 Uiso 1 1 calc R . .
H28B H 0.439505 0.443758 0.203534 0.071 Uiso 1 1 calc R . .
C27 C 0.1810(4) 0.4925(4) 0.2649(2) 0.0871(17) Uani 1 1 d . . .
H27A H 0.141614 0.528176 0.242010 0.131 Uiso 1 1 calc GR . .
H27B H 0.152697 0.499801 0.296405 0.131 Uiso 1 1 calc GR . .
H27C H 0.182384 0.423575 0.256400 0.131 Uiso 1 1 calc GR . .
C21 C 0.2377(5) -0.1245(3) 0.42408(19) 0.0817(16) Uani 1 1 d . . .
H21 H 0.228983 -0.189910 0.433632 0.098 Uiso 1 1 calc R . .
C20 C 0.3277(4) -0.0936(3) 0.40786(17) 0.0691(13) Uani 1 1 d . . .
H20 H 0.380474 -0.137903 0.406634 0.083 Uiso 1 1 calc R . .
C29 C 0.3580(5) 0.3155(4) 0.19964(17) 0.0802(15) Uani 1 1 d . . .
H29A H 0.377076 0.294023 0.168057 0.120 Uiso 1 1 calc GR . .
H29B H 0.297297 0.352239 0.197700 0.120 Uiso 1 1 calc GR . .
H29C H 0.348693 0.258768 0.219968 0.120 Uiso 1 1 calc GR . .
C22 C 0.1598(5) -0.0596(4) 0.4264(3) 0.0917(18) Uani 1 1 d . . .
H22 H 0.098278 -0.080830 0.437334 0.110 Uiso 1 1 calc R . .

loop_
_atom_site_aniso_label
_atom_site_aniso_U_11
_atom_site_aniso_U_22
_atom_site_aniso_U_33
_atom_site_aniso_U_23
_atom_site_aniso_U_13
_atom_site_aniso_U_12
Mn1 0.0327(3) 0.0241(3) 0.0276(3) 0.000 0.000 0.0043(3)
P1 0.0301(4) 0.0327(4) 0.0401(4) -0.0056(3) -0.0062(3) -0.0015(3)
C7 0.0242(13) 0.0283(13) 0.0326(13) -0.0041(11) -0.0025(10) 0.0023(10)
C6 0.0222(12) 0.0235(13) 0.0328(14) -0.0027(10) 0.0021(10) 0.0058(10)
C4 0.0513(19) 0.0320(15) 0.0364(15) -0.0024(13) -0.0073(14) -0.0017(14)
C8 0.0334(14) 0.0273(13) 0.0374(15) 0.0015(12) 0.0016(12) -0.0033(12)
C11 0.0248(13) 0.0251(12) 0.0412(14) 0.0005(11) 0.0000(12) -0.0009(11)
C24 0.0256(12) 0.0282(13) 0.0526(16) -0.0014(14) 0.0015(12) 0.0024(12)
C3 0.0441(17) 0.0314(15) 0.0414(16) -0.0004(12) -0.0140(14) 0.0004(13)
C5 0.0378(15) 0.0266(13) 0.0329(14) -0.0043(11) -0.0021(12) 0.0009(11)
C2 0.0287(14) 0.0250(13) 0.0395(15) 0.0001(12) -0.0054(12) 0.0023(11)
C1 0.0270(13) 0.0225(13) 0.0367(14) -0.0035(11) -0.0017(11) 0.0013(11)
C10 0.0297(14) 0.0333(14) 0.0384(14) -0.0025(12) -0.0068(11) 0.0004(11)
C9 0.0381(15) 0.0290(14) 0.0333(15) 0.0044(11) -0.0037(11) 0.0017(11)
C25 0.0332(15) 0.0318(15) 0.064(2) -0.0007(15) 0.0044(15) 0.0080(12)
C30 0.0440(17) 0.0318(16) 0.0508(18) -0.0077(13) 0.0056(14) 0.0080(14)
C18 0.0482(19) 0.0304(15) 0.0466(17) -0.0101(13) -0.0107(15) -0.0039(13)
C12 0.0273(14) 0.0309(15) 0.0538(18) -0.0062(13) -0.0082(13) -0.0024(11)
C17 0.0332(16) 0.0477(19) 0.059(2) -0.0066(16) -0.0049(14) 0.0022(15)
C19 0.067(2) 0.0421(18) 0.056(2) -0.0112(19) -0.0072(17) 0.012(2)
C26 0.063(2) 0.0411(18) 0.061(2) 0.0071(16) -0.0295(19) 0.0055(17)
C13 0.0393(18) 0.051(2) 0.063(2) -0.0083(17) -0.0186(16) 0.0041(15)
C31 0.061(2) 0.0365(17) 0.079(3) -0.0166(17) 0.021(2) -0.0014(18)
C14 0.040(2) 0.061(2) 0.106(4) -0.008(3) -0.028(2) 0.0105(17)
C15 0.0312(16) 0.057(2) 0.116(4) -0.025(2) -0.013(2) 0.0092(18)
C16 0.041(2) 0.065(3) 0.081(3) -0.021(2) 0.0074(19) 0.0040(18)
C23 0.060(3) 0.0369(19) 0.112(4) -0.003(2) -0.003(3) -0.0121(18)
C28 0.097(3) 0.049(2) 0.0313(16) -0.0044(15) -0.0058(19) 0.000(2)
C27 0.070(3) 0.053(2) 0.138(4) 0.002(3) -0.068(3) 0.008(2)
C21 0.139(5) 0.0261(18) 0.080(3) -0.0020(19) -0.018(3) -0.012(2)
C20 0.108(4) 0.038(2) 0.061(3) -0.0118(19) -0.015(3) 0.017(2)
C29 0.112(4) 0.076(3) 0.053(2) -0.019(2) -0.026(3) -0.010(3)
C22 0.095(4) 0.049(3) 0.132(5) 0.006(3) 0.002(4) -0.032(3)

loop_
_atom_type_symbol
_atom_type_description
_atom_type_scat_dispersion_real
_atom_type_scat_dispersion_imag
_atom_type_scat_source
C C 0.0033 0.0016 'International Tables Vol C Tables 4.2.6.8 and 6.1.1.4'
H H 0.0000 0.0000 'International Tables Vol C Tables 4.2.6.8 and 6.1.1.4'
Mn Mn 0.3368 0.7283 'International Tables Vol C Tables 4.2.6.8 and 6.1.1.4'
P P 0.1023 0.0942 'International Tables Vol C Tables 4.2.6.8 and 6.1.1.4'

loop_
_geom_angle_atom_site_label_1
_geom_angle_atom_site_label_2
_geom_angle_atom_site_label_3
_geom_angle
_geom_angle_site_symmetry_1
_geom_angle_site_symmetry_3
C4 Mn1 C4 105.39(19) 2_665 .
C4 Mn1 C5 130.11(12) . 2_665
C4 Mn1 C5 38.61(12) . .
C4 Mn1 C5 38.61(12) 2_665 2_665
C4 Mn1 C5 130.12(12) 2_665 .
C4 Mn1 C2 143.77(12) 2_665 .
C4 Mn1 C2 143.77(13) . 2_665
C4 Mn1 C2 65.13(12) 2_665 2_665
C4 Mn1 C2 65.12(12) . .
C4 Mn1 C1 168.74(12) 2_665 .
C4 Mn1 C1 168.74(12) . 2_665
C4 Mn1 C1 64.61(12) 2_665 2_665
C4 Mn1 C1 64.61(12) . .
C3 Mn1 C4 39.29(13) 2_665 2_665
C3 Mn1 C4 39.29(13) . .
C3 Mn1 C4 111.18(13) . 2_665
C3 Mn1 C4 111.18(13) 2_665 .
C3 Mn1 C3 140.20(19) 2_665 .
C3 Mn1 C5 65.45(12) . .
C3 Mn1 C5 109.79(12) 2_665 .
C3 Mn1 C5 109.78(12) . 2_665
C3 Mn1 C5 65.45(12) 2_665 2_665
C3 Mn1 C2 175.00(12) . 2_665
C3 Mn1 C2 38.79(12) 2_665 2_665
C3 Mn1 C2 175.00(11) 2_665 .
C3 Mn1 C2 38.79(12) . .
C3 Mn1 C1 137.21(12) . 2_665
C3 Mn1 C1 137.21(12) 2_665 .
C3 Mn1 C1 64.92(12) . .
C3 Mn1 C1 64.92(11) 2_665 2_665
C5 Mn1 C5 167.01(16) 2_665 .
C5 Mn1 C2 119.42(11) . 2_665
C5 Mn1 C2 65.22(11) . .
C5 Mn1 C2 119.42(11) 2_665 .
C5 Mn1 C2 65.22(11) 2_665 2_665
C5 Mn1 C1 152.01(11) . 2_665
C5 Mn1 C1 152.01(11) 2_665 .
C5 Mn1 C1 38.74(11) 2_665 2_665
C5 Mn1 C1 38.74(11) . .
C2 Mn1 C2 142.86(16) . 2_665
C2 Mn1 C1 38.70(10) . .
C2 Mn1 C1 38.70(10) 2_665 2_665
C2 Mn1 C1 119.37(11) . 2_665
C2 Mn1 C1 119.37(11) 2_665 .
C1 Mn1 C1 125.82(15) 2_665 .
C18 P1 C7 101.50(14) . .
C12 P1 C7 101.77(13) . .
C12 P1 C18 101.64(16) . .
C6 C7 P1 119.2(2) . .
C8 C7 P1 122.1(2) . .
C8 C7 C6 118.7(3) . .
C7 C6 C1 120.5(2) . .
C11 C6 C7 118.6(3) . .
C11 C6 C1 121.0(2) . .
C3 C4 Mn1 70.29(18) . .
C3 C4 C28 125.7(3) . .
C5 C4 Mn1 71.65(18) . .
C5 C4 C3 108.8(3) . .
C5 C4 C28 125.2(3) . .
C28 C4 Mn1 129.5(3) . .
C7 C8 H8 119.2 . .
C9 C8 C7 121.7(3) . .
C9 C8 H8 119.2 . .
C6 C11 H11 119.0 . .
C10 C11 C6 122.0(3) . .
C10 C11 H11 119.0 . .
H24A C24 H24B 107.2 . .
C2 C24 H24A 107.8 . .
C2 C24 H24B 107.8 . .
C2 C24 C25 117.9(3) . .
C25 C24 H24A 107.8 . .
C25 C24 H24B 107.8 . .
C4 C3 Mn1 70.42(19) . .
C4 C3 C26 124.1(3) . .
C2 C3 Mn1 71.82(17) . .
C2 C3 C4 107.9(3) . .
C2 C3 C26 127.5(3) . .
C26 C3 Mn1 129.3(2) . .
C4 C5 Mn1 69.74(18) . .
C4 C5 C1 107.5(3) . .
C4 C5 C30 126.9(3) . .
C1 C5 Mn1 71.28(16) . .
C1 C5 C30 125.5(3) . .
C30 C5 Mn1 127.0(2) . .
C24 C2 Mn1 131.6(2) . .
C3 C2 Mn1 69.39(18) . .
C3 C2 C24 128.8(3) . .
C3 C2 C1 107.6(3) . .
C1 C2 Mn1 71.10(16) . .
C1 C2 C24 123.0(3) . .
C6 C1 Mn1 133.19(19) . .
C5 C1 Mn1 69.99(16) . .
C5 C1 C6 124.6(3) . .
C5 C1 C2 108.2(3) . .
C2 C1 Mn1 70.20(16) . .
C2 C1 C6 126.5(3) . .
C11 C10 H10 120.3 . .
C11 C10 C9 119.4(3) . .
C9 C10 H10 120.3 . .
C8 C9 C10 119.6(3) . .
C8 C9 H9 120.2 . .
C10 C9 H9 120.2 . .
C24 C25 H25A 109.5 . .
C24 C25 H25B 109.5 . .
C24 C25 H25C 109.5 . .
H25A C25 H25B 109.5 . .
H25A C25 H25C 109.5 . .
H25B C25 H25C 109.5 . .
C5 C30 H30A 108.7 . .
C5 C30 H30B 108.7 . .
C5 C30 C31 114.1(3) . .
H30A C30 H30B 107.6 . .
C31 C30 H30A 108.7 . .
C31 C30 H30B 108.7 . .
C19 C18 P1 118.6(3) . .
C23 C18 P1 123.8(3) . .
C23 C18 C19 117.4(4) . .
C17 C12 P1 124.9(3) . .
C17 C12 C13 118.9(3) . .
C13 C12 P1 116.3(3) . .
C12 C17 H17 119.6 . .
C12 C17 C16 120.9(4) . .
C16 C17 H17 119.6 . .
C18 C19 H19 119.3 . .
C20 C19 C18 121.4(4) . .
C20 C19 H19 119.3 . .
C3 C26 H26A 109.4 . .
C3 C26 H26B 109.4 . .
C3 C26 C27 111.2(3) . .
H26A C26 H26B 108.0 . .
C27 C26 H26A 109.4 . .
C27 C26 H26B 109.4 . .
C12 C13 H13 120.1 . .
C14 C13 C12 119.7(4) . .
C14 C13 H13 120.1 . .
C30 C31 H31A 109.5 . .
C30 C31 H31B 109.5 . .
C30 C31 H31C 109.5 . .
H31A C31 H31B 109.5 . .
H31A C31 H31C 109.5 . .
H31B C31 H31C 109.5 . .
C13 C14 H14 120.0 . .
C15 C14 C13 119.9(4) . .
C15 C14 H14 120.0 . .
C14 C15 H15 119.4 . .
C16 C15 C14 121.1(4) . .
C16 C15 H15 119.4 . .
C17 C16 H16 120.3 . .
C15 C16 C17 119.4(4) . .
C15 C16 H16 120.3 . .
C18 C23 H23 119.4 . .
C18 C23 C22 121.3(5) . .
C22 C23 H23 119.4 . .
C4 C28 H28A 109.2 . .
C4 C28 H28B 109.2 . .
C4 C28 C29 112.2(4) . .
H28A C28 H28B 107.9 . .
C29 C28 H28A 109.2 . .
C29 C28 H28B 109.2 . .
C26 C27 H27A 109.5 . .
C26 C27 H27B 109.5 . .
C26 C27 H27C 109.5 . .
H27A C27 H27B 109.5 . .
H27A C27 H27C 109.5 . .
H27B C27 H27C 109.5 . .
C20 C21 H21 119.8 . .
C20 C21 C22 120.4(4) . .
C22 C21 H21 119.8 . .
C19 C20 H20 120.0 . .
C21 C20 C19 120.1(4) . .
C21 C20 H20 120.0 . .
C28 C29 H29A 109.5 . .
C28 C29 H29B 109.5 . .
C28 C29 H29C 109.5 . .
H29A C29 H29B 109.5 . .
H29A C29 H29C 109.5 . .
H29B C29 H29C 109.5 . .
C23 C22 H22 120.3 . .
C21 C22 C23 119.4(5) . .
C21 C22 H22 120.3 . .

loop_
_geom_bond_atom_site_label_1
_geom_bond_atom_site_label_2
_geom_bond_distance
_geom_bond_site_symmetry_2
Mn1 C4 2.128(3) .
Mn1 C4 2.128(3) 2_665
Mn1 C3 2.126(3) .
Mn1 C3 2.126(3) 2_665
Mn1 C5 2.153(3) 2_665
Mn1 C5 2.153(3) .
Mn1 C2 2.158(3) .
Mn1 C2 2.158(3) 2_665
Mn1 C1 2.170(3) .
Mn1 C1 2.170(3) 2_665
P1 C7 1.851(3) .
P1 C18 1.847(4) .
P1 C12 1.842(3) .
C7 C6 1.419(4) .
C7 C8 1.392(4) .
C6 C11 1.391(4) .
C6 C1 1.496(4) .
C4 C3 1.430(5) .
C4 C5 1.415(4) .
C4 C28 1.516(5) .
C8 H8 0.9300 .
C8 C9 1.385(4) .
C11 H11 0.9300 .
C11 C10 1.381(4) .
C24 H24A 0.9700 .
C24 H24B 0.9700 .
C24 C2 1.508(4) .
C24 C25 1.532(4) .
C3 C2 1.423(4) .
C3 C26 1.509(4) .
C5 C1 1.434(4) .
C5 C30 1.511(4) .
C2 C1 1.434(4) .
C10 H10 0.9300 .
C10 C9 1.391(4) .
C9 H9 0.9300 .
C25 H25A 0.9600 .
C25 H25B 0.9600 .
C25 H25C 0.9600 .
C30 H30A 0.9700 .
C30 H30B 0.9700 .
C30 C31 1.511(5) .
C18 C19 1.396(5) .
C18 C23 1.374(6) .
C12 C17 1.369(5) .
C12 C13 1.401(5) .
C17 H17 0.9300 .
C17 C16 1.400(5) .
C19 H19 0.9300 .
C19 C20 1.383(6) .
C26 H26A 0.9700 .
C26 H26B 0.9700 .
C26 C27 1.531(6) .
C13 H13 0.9300 .
C13 C14 1.395(6) .
C31 H31A 0.9600 .
C31 H31B 0.9600 .
C31 H31C 0.9600 .
C14 H14 0.9300 .
C14 C15 1.363(7) .
C15 H15 0.9300 .
C15 C16 1.360(6) .
C16 H16 0.9300 .
C23 H23 0.9300 .
C23 C22 1.407(6) .
C28 H28A 0.9700 .
C28 H28B 0.9700 .
C28 C29 1.521(6) .
C27 H27A 0.9600 .
C27 H27B 0.9600 .
C27 H27C 0.9600 .
C21 H21 0.9300 .
C21 C20 1.362(8) .
C21 C22 1.369(8) .
C20 H20 0.9300 .
C29 H29A 0.9600 .
C29 H29B 0.9600 .
C29 H29C 0.9600 .
C22 H22 0.9300 .
